data_8106920
loop_
_publ_author_name
'Lizhen, Chen'
'Jianlong, Wang'

_publ_section_title
;
 The crystal structure of 1-(4-(4-chlorophenoxy)-2-chlorophenyl)ethanone,
 C14H10Cl2O2
;
_journal_issue 2
_journal_name_full 'Zeitschrift f\"ur Kristallographie - New Crystal Structures'
_journal_page_first 497
_journal_page_last 498
_journal_paper_doi 10.1515/ncrs-2015-0159
_journal_volume 231
_journal_year 2016
_chemical_formula_moiety 'C14 H10 Cl2 O2'
_chemical_formula_sum 'C14 H10 Cl2 O2'
_chemical_formula_weight 281.12
_chemical_melting_point 329.05
_chemical_name_systematic
;
1-(4-(4-chlorophenoxy)-2-chlorophenyl)ethanone 
;
_space_group_crystal_system orthorhombic
_space_group_IT_number 19
_space_group_name_Hall 'P 2ac 2ab'
_space_group_name_H-M_alt 'P 21 21 21'
_atom_sites_solution_hydrogens geom
_atom_sites_solution_primary direct
_atom_sites_solution_secondary difmap
_cell_angle_alpha 90
_cell_angle_beta 90
_cell_angle_gamma 90
_cell_formula_units_Z 4
_cell_length_a 5.8499(3)
_cell_length_b 8.6822(4)
_cell_length_c 24.6389(13)
_cell_measurement_reflns_used 1974
_cell_measurement_temperature 113.9
_cell_measurement_theta_max 29.4610
_cell_measurement_theta_min 3.3007
_cell_volume 1251.41(11)
_computing_cell_refinement CrysAlis^Pro^
_computing_data_collection CrysAlis^Pro^
_computing_data_reduction CrysAlis^Pro^
_computing_molecular_graphics OLEX2
_computing_publication_material OLEX2
_computing_structure_refinement SHELXL-97
_computing_structure_solution SHELXS-2007
_diffrn_ambient_temperature 113.9
_diffrn_detector_area_resol_mean 16.0971
_diffrn_measured_fraction_theta_full 0.997
_diffrn_measured_fraction_theta_max 0.997
_diffrn_measurement_device_type 'Xcalibur, Eos, Gemini'
_diffrn_measurement_method '\w scans'
_diffrn_radiation_type 'Mo K\a'
_diffrn_radiation_wavelength 0.7107
_diffrn_reflns_av_R_equivalents 0.0295
_diffrn_reflns_av_unetI/netI 0.0464
_diffrn_reflns_Laue_measured_fraction_full 0.997
_diffrn_reflns_Laue_measured_fraction_max 0.997
_diffrn_reflns_limit_h_max 6
_diffrn_reflns_limit_h_min -7
_diffrn_reflns_limit_k_max 10
_diffrn_reflns_limit_k_min -10
_diffrn_reflns_limit_l_max 29
_diffrn_reflns_limit_l_min -30
_diffrn_reflns_number 5311
_diffrn_reflns_point_group_measured_fraction_full 0.997
_diffrn_reflns_point_group_measured_fraction_max 0.997
_diffrn_reflns_theta_full 26.00
_diffrn_reflns_theta_max 26.00
_diffrn_reflns_theta_min 3.31
_diffrn_source '(Mo) X-ray Source'
_exptl_absorpt_coefficient_mu 0.508
_exptl_absorpt_correction_T_max 1.00000
_exptl_absorpt_correction_T_min 0.94676
_exptl_absorpt_correction_type multi-scan
_exptl_absorpt_process_details
; 
CrysAlisPro, Agilent Technologies,Version 1.171.35.11 
Empirical absorption correction using spherical harmonics,
implemented in SCALE3 ABSPACK scaling algorithm.
;
_exptl_crystal_colour colorless
_exptl_crystal_density_diffrn 1.492
_exptl_crystal_density_method 'not measured'
_exptl_crystal_description block
_exptl_crystal_F_000 576
_exptl_crystal_size_max 0.55
_exptl_crystal_size_mid 0.40
_exptl_crystal_size_min 0.40
_refine_diff_density_max 0.216
_refine_diff_density_min -0.299
_refine_diff_density_rms 0.050
_refine_ls_extinction_method none
_refine_ls_goodness_of_fit_ref 1.058
_refine_ls_hydrogen_treatment mixed
_refine_ls_matrix_type full
_refine_ls_number_parameters 164
_refine_ls_number_reflns 2443
_refine_ls_number_restraints 0
_refine_ls_restrained_S_all 1.058
_refine_ls_R_factor_all 0.0388
_refine_ls_R_factor_gt 0.0355
_refine_ls_shift/su_max 0.001
_refine_ls_shift/su_mean 0.000
_refine_ls_structure_factor_coef Fsqd
_refine_ls_weighting_details
;
w=1/[\s^2^(Fo^2^)+(0.0310P)^2^+0.1921P]
 where P=(Fo^2^+2Fc^2^)/3
;
_refine_ls_weighting_scheme calc
_refine_ls_wR_factor_gt 0.0743
_refine_ls_wR_factor_ref 0.0764
_reflns_Friedel_coverage 0.556
_reflns_Friedel_fraction_full 0.856
_reflns_Friedel_fraction_max 0.791
_reflns_number_gt 2303
_reflns_number_total 2443
_reflns_threshold_expression 'I > 2\s(I)'
_cod_data_source_file suppl_ncrs-2015-0159_suppl.cif
_cod_data_source_block exp_01
_cod_depositor_comments
;
The following automatic conversions were performed:

data item '_atom_site_refinement_flags_posn' value 'd' was changed to
'D' in accordance with the built-in table derived from the CIF Core
dictionary named 'cif_core.dic' version 2.4.5 last updated on
2014-11-21 (18 times).

Automatic conversion script
Id: cif_fix_values 8738 2021-04-28 16:35:53Z antanas 
;
_cod_database_code 8106920
_shelx_space_group_comment
;
The symmetry employed for this shelxl refinement is uniquely defined
by the following loop, which should always be used as a source of
symmetry information in preference to the above space-group names.
They are only intended as comments.
;

loop_
_space_group_symop_operation_xyz
'x, y, z'
'-x+1/2, -y, z+1/2'
'x+1/2, -y+1/2, -z'
'-x, y+1/2, -z+1/2'

loop_
_atom_site_label
_atom_site_type_symbol
_atom_site_fract_x
_atom_site_fract_y
_atom_site_fract_z
_atom_site_U_iso_or_equiv
_atom_site_adp_type
_atom_site_occupancy
_atom_site_calc_flag
_atom_site_refinement_flags_posn
_atom_site_refinement_flags_adp
_atom_site_disorder_assembly
_atom_site_disorder_group
Cl1 Cl -0.62654(10) -0.95663(6) -0.08752(2) 0.02132(15) Uani 1 1 D . . .
Cl2 Cl -0.99914(11) -1.56170(9) -0.30913(3) 0.03626(19) Uani 1 1 D . . .
O1 O -0.1331(3) -0.93417(19) 0.02627(6) 0.0243(4) Uani 1 1 D . . .
O2 O -0.3347(3) -1.49780(16) -0.13133(7) 0.0204(4) Uani 1 1 D . . .
C4 C -0.1164(4) -1.3429(2) -0.07259(9) 0.0177(5) Uani 1 1 D . . .
H4 H -0.0109 -1.4255 -0.0694 0.021 Uiso 1 1 calc R . .
C12 C -0.8514(5) -1.6070(3) -0.20595(10) 0.0233(6) Uani 1 1 D . . .
H12 H -0.9884 -1.6638 -0.2005 0.028 Uiso 1 1 calc R . .
C10 C -0.4973(4) -1.5068(3) -0.17271(9) 0.0187(5) Uani 1 1 D . . .
C13 C -0.1740(4) -0.9333(3) -0.02215(9) 0.0163(5) Uani 1 1 D . . .
C14 C -0.1557(5) -0.7881(2) -0.05542(10) 0.0208(6) Uani 1 1 D . . .
H14A H -0.0156 -0.7329 -0.0455 0.031 Uiso 1 1 calc R . .
H14B H -0.2885 -0.7224 -0.0483 0.031 Uiso 1 1 calc R . .
H14C H -0.1510 -0.8147 -0.0941 0.031 Uiso 1 1 calc R . .
C7 C -0.8057(4) -1.5398(3) -0.25597(10) 0.0234(5) Uani 1 1 D . . .
C8 C -0.6081(5) -1.4559(3) -0.26451(10) 0.0264(6) Uani 1 1 D . . .
H8 H -0.5793 -1.4103 -0.2989 0.032 Uiso 1 1 calc R . .
C9 C -0.4527(4) -1.4389(3) -0.22271(9) 0.0238(5) Uani 1 1 D . . .
H9 H -0.3165 -1.3813 -0.2281 0.029 Uiso 1 1 calc R . .
C3 C -0.0804(4) -1.2067(2) -0.04509(9) 0.0164(5) Uani 1 1 D . . .
H3 H 0.0489 -1.1972 -0.0220 0.020 Uiso 1 1 calc R . .
C1 C -0.4236(4) -1.1032(2) -0.08257(9) 0.0150(5) Uani 1 1 D . . .
C2 C -0.2305(4) -1.0819(2) -0.05056(9) 0.0145(5) Uani 1 1 D . . .
C5 C -0.3098(4) -1.3575(3) -0.10516(9) 0.0170(5) Uani 1 1 D . . .
C6 C -0.4672(4) -1.2400(3) -0.10968(9) 0.0159(5) Uani 1 1 D . . .
H6 H -0.6018 -1.2525 -0.1308 0.019 Uiso 1 1 calc R . .
C11 C -0.6945(4) -1.5903(3) -0.16408(10) 0.0211(6) Uani 1 1 D . . .
H11 H -0.7227 -1.6361 -0.1297 0.025 Uiso 1 1 calc R . .

loop_
_atom_site_aniso_label
_atom_site_aniso_U_11
_atom_site_aniso_U_22
_atom_site_aniso_U_33
_atom_site_aniso_U_23
_atom_site_aniso_U_13
_atom_site_aniso_U_12
Cl1 0.0179(3) 0.0178(3) 0.0282(3) -0.0014(2) -0.0039(3) 0.0049(3)
Cl2 0.0278(3) 0.0585(4) 0.0225(3) -0.0118(3) -0.0064(3) 0.0044(4)
O1 0.0310(9) 0.0238(8) 0.0180(9) -0.0010(7) -0.0035(8) -0.0017(9)
O2 0.0255(9) 0.0135(7) 0.0222(9) -0.0041(7) -0.0045(8) 0.0023(7)
C4 0.0180(12) 0.0158(10) 0.0192(13) 0.0038(9) -0.0006(11) 0.0026(10)
C12 0.0201(13) 0.0225(12) 0.0275(14) -0.0042(10) 0.0031(12) -0.0016(11)
C10 0.0224(12) 0.0152(10) 0.0185(12) -0.0055(9) -0.0020(11) 0.0039(10)
C13 0.0113(11) 0.0187(11) 0.0190(12) 0.0006(10) 0.0009(10) -0.0013(10)
C14 0.0224(13) 0.0161(11) 0.0239(14) 0.0015(10) -0.0002(12) -0.0018(11)
C7 0.0223(13) 0.0301(13) 0.0179(12) -0.0086(11) -0.0026(10) 0.0041(12)
C8 0.0306(14) 0.0320(13) 0.0167(12) 0.0009(12) 0.0034(12) 0.0009(14)
C9 0.0253(13) 0.0249(12) 0.0211(12) -0.0011(11) 0.0037(11) -0.0040(12)
C3 0.0132(12) 0.0188(11) 0.0170(12) 0.0038(10) -0.0022(10) -0.0016(10)
C1 0.0140(11) 0.0168(10) 0.0143(11) 0.0035(9) 0.0017(9) 0.0012(9)
C2 0.0163(11) 0.0141(11) 0.0130(11) 0.0024(9) 0.0033(10) -0.0027(9)
C5 0.0206(13) 0.0161(11) 0.0143(12) 0.0007(9) 0.0010(10) -0.0026(10)
C6 0.0155(12) 0.0185(11) 0.0137(11) 0.0008(9) 0.0007(10) -0.0032(10)
C11 0.0274(14) 0.0174(12) 0.0185(13) 0.0001(10) 0.0039(11) -0.0006(10)

loop_
_atom_type_symbol
_atom_type_description
_atom_type_scat_dispersion_real
_atom_type_scat_dispersion_imag
_atom_type_scat_source
C C 0.0033 0.0016 'International Tables Vol C Tables 4.2.6.8 and 6.1.1.4'
H H 0.0000 0.0000 'International Tables Vol C Tables 4.2.6.8 and 6.1.1.4'
O O 0.0106 0.0060 'International Tables Vol C Tables 4.2.6.8 and 6.1.1.4'
Cl Cl 0.1841 0.1585 'International Tables Vol C Tables 4.2.6.8 and 6.1.1.4'

loop_
_geom_angle_atom_site_label_1
_geom_angle_atom_site_label_2
_geom_angle_atom_site_label_3
_geom_angle
_geom_angle_site_symmetry_1
_geom_angle_site_symmetry_3
C5 O2 C10 117.42(17) . .
C3 C4 H4 120.5 . .
C3 C4 C5 119.1(2) . .
C5 C4 H4 120.5 . .
C7 C12 H12 120.4 . .
C11 C12 H12 120.4 . .
C11 C12 C7 119.2(2) . .
C9 C10 O2 119.7(2) . .
C11 C10 O2 119.1(2) . .
C11 C10 C9 121.1(2) . .
O1 C13 C14 121.6(2) . .
O1 C13 C2 119.6(2) . .
C2 C13 C14 118.66(19) . .
C13 C14 H14A 109.5 . .
C13 C14 H14B 109.5 . .
C13 C14 H14C 109.5 . .
H14A C14 H14B 109.5 . .
H14A C14 H14C 109.5 . .
H14B C14 H14C 109.5 . .
C12 C7 Cl2 119.7(2) . .
C8 C7 Cl2 119.10(19) . .
C8 C7 C12 121.2(2) . .
C7 C8 H8 120.2 . .
C9 C8 C7 119.5(2) . .
C9 C8 H8 120.2 . .
C10 C9 H9 120.3 . .
C8 C9 C10 119.5(2) . .
C8 C9 H9 120.3 . .
C4 C3 H3 119.3 . .
C4 C3 C2 121.3(2) . .
C2 C3 H3 119.3 . .
C2 C1 Cl1 119.69(16) . .
C6 C1 Cl1 117.79(17) . .
C6 C1 C2 122.5(2) . .
C3 C2 C13 118.7(2) . .
C1 C2 C13 123.8(2) . .
C1 C2 C3 117.46(19) . .
O2 C5 C4 115.7(2) . .
C6 C5 O2 122.8(2) . .
C6 C5 C4 121.4(2) . .
C1 C6 H6 120.9 . .
C5 C6 C1 118.2(2) . .
C5 C6 H6 120.9 . .
C12 C11 H11 120.2 . .
C10 C11 C12 119.6(2) . .
C10 C11 H11 120.2 . .

loop_
_geom_bond_atom_site_label_1
_geom_bond_atom_site_label_2
_geom_bond_distance
_geom_bond_site_symmetry_2
Cl1 C1 1.744(2) .
Cl2 C7 1.741(2) .
O1 C13 1.217(3) .
O2 C10 1.397(3) .
O2 C5 1.386(3) .
C4 H4 0.9500 .
C4 C3 1.379(3) .
C4 C5 1.393(3) .
C12 H12 0.9500 .
C12 C7 1.390(3) .
C12 C11 1.389(3) .
C10 C9 1.390(3) .
C10 C11 1.379(3) .
C13 C14 1.508(3) .
C13 C2 1.504(3) .
C14 H14A 0.9800 .
C14 H14B 0.9800 .
C14 H14C 0.9800 .
C7 C8 1.383(4) .
C8 H8 0.9500 .
C8 C9 1.382(3) .
C9 H9 0.9500 .
C3 H3 0.9500 .
C3 C2 1.401(3) .
C1 C2 1.390(3) .
C1 C6 1.386(3) .
C5 C6 1.379(3) .
C6 H6 0.9500 .
C11 H11 0.9500 .

loop_
_geom_torsion_atom_site_label_1
_geom_torsion_atom_site_label_2
_geom_torsion_atom_site_label_3
_geom_torsion_atom_site_label_4
_geom_torsion
_geom_torsion_site_symmetry_1
_geom_torsion_site_symmetry_2
_geom_torsion_site_symmetry_3
_geom_torsion_site_symmetry_4
Cl1 C1 C2 C13 -4.6(3) . . . .
Cl1 C1 C2 C3 175.90(17) . . . .
Cl1 C1 C6 C5 -178.80(17) . . . .
Cl2 C7 C8 C9 -179.5(2) . . . .
O1 C13 C2 C3 -52.9(3) . . . .
O1 C13 C2 C1 127.5(2) . . . .
O2 C10 C9 C8 176.2(2) . . . .
O2 C10 C11 C12 -176.49(19) . . . .
O2 C5 C6 C1 -178.8(2) . . . .
C4 C3 C2 C13 -176.3(2) . . . .
C4 C3 C2 C1 3.2(3) . . . .
C4 C5 C6 C1 2.6(3) . . . .
C12 C7 C8 C9 0.2(4) . . . .
C10 O2 C5 C4 -167.0(2) . . . .
C10 O2 C5 C6 14.4(3) . . . .
C14 C13 C2 C3 123.4(2) . . . .
C14 C13 C2 C1 -56.1(3) . . . .
C7 C12 C11 C10 0.4(3) . . . .
C7 C8 C9 C10 0.2(4) . . . .
C9 C10 C11 C12 0.0(3) . . . .
C3 C4 C5 O2 -179.8(2) . . . .
C3 C4 C5 C6 -1.2(4) . . . .
C2 C1 C6 C5 -1.2(3) . . . .
C5 O2 C10 C9 74.3(3) . . . .
C5 O2 C10 C11 -109.2(2) . . . .
C5 C4 C3 C2 -1.9(3) . . . .
C6 C1 C2 C13 177.8(2) . . . .
C6 C1 C2 C3 -1.7(3) . . . .
C11 C12 C7 Cl2 179.20(17) . . . .
C11 C12 C7 C8 -0.5(4) . . . .
